data_2105429
loop_
_publ_author_name
'Richards, S.M.'
'Kasper, J.S.'

_publ_section_title
;
 The crystal structure of Y B66
;
_journal_name_full 'Acta Crystallographica B (24,1968-38,1982)'
_journal_page_first 237
_journal_page_last 251
_journal_paper_doi 10.1107/S056774086900207X
_journal_volume 25
_journal_year 1969
_chemical_formula_sum 'B65.9 Y'
_chemical_name_systematic 'Y B65.9'
_space_group_IT_number 226
_symmetry_space_group_name_Hall '-F 4a 2 3'
_symmetry_space_group_name_H-M 'F m -3 c'
_cell_angle_alpha 90
_cell_angle_beta 90
_cell_angle_gamma 90
_cell_formula_units_Z 24
_cell_length_a 23.44
_cell_length_b 23.44
_cell_length_c 23.44
_cell_volume 12878.724
_citation_journal_id_ASTM ACBCAR
_cod_data_source_file boron4-x_302.cif
_cod_data_source_block B65.9Y1
_cod_original_cell_volume 12878.72
_cod_original_formula_sum 'B65.9 Y1'
_cod_database_code 2105429

loop_
_symmetry_equiv_pos_as_xyz
x,y,z
-y+1/2,x,z
-x+1/2,-y+1/2,z
y,-x+1/2,z
x,-y,-z
y+1/2,x,-z
-x+1/2,y+1/2,-z
-y,-x+1/2,-z
z,x,y
-x+1/2,z,y
-z+1/2,-x+1/2,y
x,-z+1/2,y
z,-x,-y
x+1/2,z,-y
-z+1/2,x+1/2,-y
-x,-z+1/2,-y
y,z,x
y,-z+1/2,-x+1/2
z,y,-x+1/2
-y+1/2,z,-x+1/2
-z+1/2,-y,-x
-y,-z,x
z,-y,x+1/2
-z+1/2,y+1/2,x+1/2
-x,-y,-z
y-1/2,-x,-z
x-1/2,y-1/2,-z
-y,x-1/2,-z
-x,y,z
-y-1/2,-x,z
x-1/2,-y-1/2,z
y,x-1/2,z
-z,-x,-y
x-1/2,-z,-y
z-1/2,x-1/2,-y
-x,z-1/2,-y
-z,x,y
-x-1/2,-z,y
z-1/2,-x-1/2,y
x,z-1/2,y
-y,-z,-x
-y,z-1/2,x-1/2
-z,-y,x-1/2
y-1/2,-z,x-1/2
z-1/2,y,x
y,z,-x
-z,y,-x-1/2
z-1/2,-y-1/2,-x-1/2
x,y+1/2,z+1/2
-y+1/2,x+1/2,z+1/2
-x+1/2,-y+1,z+1/2
y,-x+1,z+1/2
x,-y+1/2,-z+1/2
y+1/2,x+1/2,-z+1/2
-x+1/2,y+1,-z+1/2
-y,-x+1,-z+1/2
z,x+1/2,y+1/2
-x+1/2,z+1/2,y+1/2
-z+1/2,-x+1,y+1/2
x,-z+1,y+1/2
z,-x+1/2,-y+1/2
x+1/2,z+1/2,-y+1/2
-z+1/2,x+1,-y+1/2
-x,-z+1,-y+1/2
y,z+1/2,x+1/2
y,-z+1,-x+1
z,y+1/2,-x+1
-y+1/2,z+1/2,-x+1
-z+1/2,-y+1/2,-x+1/2
-y,-z+1/2,x+1/2
z,-y+1/2,x+1
-z+1/2,y+1,x+1
-x,-y+1/2,-z+1/2
y-1/2,-x+1/2,-z+1/2
x-1/2,y,-z+1/2
-y,x,-z+1/2
-x,y+1/2,z+1/2
-y-1/2,-x+1/2,z+1/2
x-1/2,-y,z+1/2
y,x,z+1/2
-z,-x+1/2,-y+1/2
x-1/2,-z+1/2,-y+1/2
z-1/2,x,-y+1/2
-x,z,-y+1/2
-z,x+1/2,y+1/2
-x-1/2,-z+1/2,y+1/2
z-1/2,-x,y+1/2
x,z,y+1/2
-y,-z+1/2,-x+1/2
-y,z,x
-z,-y+1/2,x
y-1/2,-z+1/2,x
z-1/2,y+1/2,x+1/2
y,z+1/2,-x+1/2
-z,y+1/2,-x
z-1/2,-y,-x
x+1/2,y,z+1/2
-y+1,x,z+1/2
-x+1,-y+1/2,z+1/2
y+1/2,-x+1/2,z+1/2
x+1/2,-y,-z+1/2
y+1,x,-z+1/2
-x+1,y+1/2,-z+1/2
-y+1/2,-x+1/2,-z+1/2
z+1/2,x,y+1/2
-x+1,z,y+1/2
-z+1,-x+1/2,y+1/2
x+1/2,-z+1/2,y+1/2
z+1/2,-x,-y+1/2
x+1,z,-y+1/2
-z+1,x+1/2,-y+1/2
-x+1/2,-z+1/2,-y+1/2
y+1/2,z,x+1/2
y+1/2,-z+1/2,-x+1
z+1/2,y,-x+1
-y+1,z,-x+1
-z+1,-y,-x+1/2
-y+1/2,-z,x+1/2
z+1/2,-y,x+1
-z+1,y+1/2,x+1
-x+1/2,-y,-z+1/2
y,-x,-z+1/2
x,y-1/2,-z+1/2
-y+1/2,x-1/2,-z+1/2
-x+1/2,y,z+1/2
-y,-x,z+1/2
x,-y-1/2,z+1/2
y+1/2,x-1/2,z+1/2
-z+1/2,-x,-y+1/2
x,-z,-y+1/2
z,x-1/2,-y+1/2
-x+1/2,z-1/2,-y+1/2
-z+1/2,x,y+1/2
-x,-z,y+1/2
z,-x-1/2,y+1/2
x+1/2,z-1/2,y+1/2
-y+1/2,-z,-x+1/2
-y+1/2,z-1/2,x
-z+1/2,-y,x
y,-z,x
z,y,x+1/2
y+1/2,z,-x+1/2
-z+1/2,y,-x
z,-y-1/2,-x
x+1/2,y+1/2,z
-y+1,x+1/2,z
-x+1,-y+1,z
y+1/2,-x+1,z
x+1/2,-y+1/2,-z
y+1,x+1/2,-z
-x+1,y+1,-z
-y+1/2,-x+1,-z
z+1/2,x+1/2,y
-x+1,z+1/2,y
-z+1,-x+1,y
x+1/2,-z+1,y
z+1/2,-x+1/2,-y
x+1,z+1/2,-y
-z+1,x+1,-y
-x+1/2,-z+1,-y
y+1/2,z+1/2,x
y+1/2,-z+1,-x+1/2
z+1/2,y+1/2,-x+1/2
-y+1,z+1/2,-x+1/2
-z+1,-y+1/2,-x
-y+1/2,-z+1/2,x
z+1/2,-y+1/2,x+1/2
-z+1,y+1,x+1/2
-x+1/2,-y+1/2,-z
y,-x+1/2,-z
x,y,-z
-y+1/2,x,-z
-x+1/2,y+1/2,z
-y,-x+1/2,z
x,-y,z
y+1/2,x,z
-z+1/2,-x+1/2,-y
x,-z+1/2,-y
z,x,-y
-x+1/2,z,-y
-z+1/2,x+1/2,y
-x,-z+1/2,y
z,-x,y
x+1/2,z,y
-y+1/2,-z+1/2,-x
-y+1/2,z,x-1/2
-z+1/2,-y+1/2,x-1/2
y,-z+1/2,x-1/2
z,y+1/2,x
y+1/2,z+1/2,-x
-z+1/2,y+1/2,-x-1/2
z,-y,-x-1/2

loop_
_atom_site_label
_atom_site_type_symbol
_atom_site_fract_x
_atom_site_fract_y
_atom_site_fract_z
_atom_site_occupancy
_atom_site_U_iso_or_equiv
B6 B 0.03845 0.14027 0.12163 1 0.0
B12 B 0.17343 0.12776 0.25728 0.28 0.0
Y1 Y 0.05448 0.25 0.25 0.5 0.0
B9 B 0.06365 0.14595 0.19491 1 0.0
B13 B 0.23407 0.23407 0.23407 0.279 0.0
B2 B 0 0.07598 0.11659 1 0.0
B3 B 0 0.03889 0.18145 1 0.0
B4 B 0 0.14835 0.24188 1 0.0
B7 B 0.03921 0.08171 0.22939 1 0.0
B11 B 0.2342 0.15866 0.3008 0.65 0.0
B1 B 0 0.03716 0.05923 1 0.0
B8 B 0.06306 0.07748 0.1586 1 0.0
B10 B 0.13193 0.17493 0.19719 0.71 0.0
B5 B 0 0.18593 0.17186 1 0.0
